data_7235426
loop_
_publ_author_name
'Bodman, Samantha E.'
'Crowther, Anthony C.'
'Geraghty, Paul B.'
'Fitchett, Christopher M.'

_publ_section_title
;
 Structural control: can [2 \\times 2] silver grids be formed from
 4,5-disubstituted 3,6-di(2-pyridyl) pyridazines?
;
_journal_issue 1
_journal_name_full CrystEngComm
_journal_page_first 81
_journal_paper_doi 10.1039/C4CE01851F
_journal_volume 17
_journal_year 2015
_chemical_formula_moiety 'C17 H14 Ag N4, 0.5(C Cl2), F6 P'
_chemical_formula_sum 'C17.5 H14 Ag Cl F6 N4 P'
_chemical_formula_weight 568.62
_space_group_crystal_system monoclinic
_space_group_IT_number 14
_space_group_name_Hall '-P 2yn'
_space_group_name_H-M_alt 'P 1 21/n 1'
_atom_sites_solution_hydrogens geom
_atom_sites_solution_primary direct
_audit_creation_date 2014-05-12
_audit_creation_method
;
Olex2 1.2-beta
(compiled 2014.03.20 svn.r2918 for OlexSys, GUI svn.r4816)
;
_cell_angle_alpha 90
_cell_angle_beta 95.015(2)
_cell_angle_gamma 90
_cell_formula_units_Z 4
_cell_length_a 8.5680(3)
_cell_length_b 26.1905(8)
_cell_length_c 8.6188(2)
_cell_measurement_reflns_used 5687
_cell_measurement_temperature 296(2)
_cell_measurement_theta_max 24.95
_cell_measurement_theta_min 2.497
_cell_volume 1926.66(10)
_computing_data_reduction 'SAINT v7.53A (Bruker, 2008)'
_computing_molecular_graphics 'Olex2 (Dolomanov et al., 2009)'
_computing_publication_material 'Olex2 (Dolomanov et al., 2009)'
_computing_structure_refinement 'ShelXL (Sheldrick, 2008)'
_computing_structure_solution 'ShelXS (Sheldrick, 2008)'
_diffrn_ambient_temperature 296.15
_diffrn_measured_fraction_theta_full 0.999
_diffrn_measured_fraction_theta_max 0.999
_diffrn_measurement_device_type 'Bruker APEX-II CCD'
_diffrn_measurement_method '\f and \w scans'
_diffrn_radiation_monochromator graphite
_diffrn_radiation_type MoK\a
_diffrn_radiation_wavelength 0.71073
_diffrn_reflns_av_R_equivalents 0.0644
_diffrn_reflns_av_unetI/netI 0.0379
_diffrn_reflns_Laue_measured_fraction_full 0.999
_diffrn_reflns_Laue_measured_fraction_max 0.999
_diffrn_reflns_limit_h_max 11
_diffrn_reflns_limit_h_min -11
_diffrn_reflns_limit_k_max 34
_diffrn_reflns_limit_k_min -34
_diffrn_reflns_limit_l_max 11
_diffrn_reflns_limit_l_min -11
_diffrn_reflns_number 37629
_diffrn_reflns_point_group_measured_fraction_full 0.999
_diffrn_reflns_point_group_measured_fraction_max 0.999
_diffrn_reflns_theta_full 25.242
_diffrn_reflns_theta_max 27.494
_diffrn_reflns_theta_min 2.496
_diffrn_standards_number 0
_exptl_absorpt_coefficient_mu 1.338
_exptl_absorpt_correction_T_max 0.7460
_exptl_absorpt_correction_T_min 0.6545
_exptl_absorpt_correction_type multi-scan
_exptl_absorpt_process_details
;
SADABS-2008/1 (Bruker,2008) was used for absorption correction.
wR2(int) was 0.0768 before and 0.0653 after correction.
The Ratio of minimum to maximum transmission is 0.8773.
The \l/2 correction factor is 0.0015.
;
_exptl_crystal_colour yellow
_exptl_crystal_colour_primary yellow
_exptl_crystal_density_diffrn 1.960
_exptl_crystal_description plate
_exptl_crystal_F_000 1120
_exptl_crystal_size_max 0.23
_exptl_crystal_size_mid 0.17
_exptl_crystal_size_min 0.08
_refine_diff_density_max 0.865
_refine_diff_density_min -0.949
_refine_diff_density_rms 0.111
_refine_ls_extinction_method none
_refine_ls_goodness_of_fit_ref 1.078
_refine_ls_hydrogen_treatment constr
_refine_ls_matrix_type full
_refine_ls_number_parameters 286
_refine_ls_number_reflns 4422
_refine_ls_number_restraints 0
_refine_ls_restrained_S_all 1.078
_refine_ls_R_factor_all 0.0507
_refine_ls_R_factor_gt 0.0381
_refine_ls_shift/su_max 0.001
_refine_ls_shift/su_mean 0.000
_refine_ls_structure_factor_coef Fsqd
_refine_ls_weighting_details 'w=1/[\s^2^(Fo^2^)+(0.0411P)^2^+3.1196P] where P=(Fo^2^+2Fc^2^)/3'
_refine_ls_weighting_scheme calc
_refine_ls_wR_factor_gt 0.0907
_refine_ls_wR_factor_ref 0.0977
_reflns_Friedel_coverage 0.000
_reflns_number_gt 3549
_reflns_number_total 4422
_reflns_threshold_expression 'I > 2\s(I)'
_cod_data_source_file c4ce01851f1.cif
_cod_data_source_block 5
_cod_original_formula_sum 'C17.50 H14 Ag Cl F6 N4 P'
_cod_database_code 7235426
_shelxl_version_number 2014-3
_shelx_space_group_comment
;
The symmetry employed for this shelxl refinement is uniquely defined
by the following loop, which should always be used as a source of
symmetry information in preference to the above space-group names.
They are only intended as comments.
;
_shelx_estimated_absorpt_t_max 0.900
_shelx_estimated_absorpt_t_min 0.748
_olex2_refinement_description
;
1. Fixed Uiso
 At 1.2 times of:
  All C(H) groups, All C(H,H) groups
2. Others
 Fixed Sof: Cl32(0.5) Cl33(0.5)
3.a Secondary CH2 refined with riding coordinates:
 C5(H5A,H5B), C6(H6A,H6B), C7(H7A,H7B)
3.b Aromatic/amide H refined with riding coordinates:
 C12(H12), C13(H13), C14(H14), C15(H15), C18(H18), C19(H19), C20(H20), C21(H21)
;

loop_
_space_group_symop_operation_xyz
'x, y, z'
'-x+1/2, y+1/2, -z+1/2'
'-x, -y, -z'
'x-1/2, -y-1/2, z-1/2'

loop_
_atom_site_label
_atom_site_type_symbol
_atom_site_fract_x
_atom_site_fract_y
_atom_site_fract_z
_atom_site_U_iso_or_equiv
_atom_site_adp_type
_atom_site_occupancy
_atom_site_site_symmetry_order
_atom_site_calc_flag
_atom_site_refinement_flags_posn
_atom_site_refinement_flags_adp
_atom_site_refinement_flags_occupancy
_atom_site_disorder_assembly
_atom_site_disorder_group
Ag1 Ag 0.09378(3) 0.50573(2) 0.19092(3) 0.02487(10) Uani 1 1 d . . . . .
Cl32 Cl 0.5224(3) 0.51814(8) 0.8110(3) 0.0456(5) Uani 0.5 1 d . . . . .
Cl33 Cl 0.6665(5) 0.47973(12) 1.0983(4) 0.0857(11) Uani 0.5 1 d . . . . .
P10 P 0.45089(11) 0.67533(4) 0.01391(10) 0.0227(2) Uani 1 1 d . . . . .
F11 F 0.5197(3) 0.67525(10) -0.1527(2) 0.0420(6) Uani 1 1 d . . . . .
F12 F 0.3008(3) 0.64520(11) -0.0576(3) 0.0488(7) Uani 1 1 d . . . . .
F13 F 0.5409(3) 0.62364(10) 0.0561(3) 0.0526(7) Uani 1 1 d . . . . .
F14 F 0.3822(3) 0.67574(9) 0.1796(2) 0.0340(5) Uani 1 1 d . . . . .
F15 F 0.6008(3) 0.70669(10) 0.0850(3) 0.0438(6) Uani 1 1 d . . . . .
F16 F 0.3660(3) 0.72870(10) -0.0281(3) 0.0515(7) Uani 1 1 d . . . . .
N1 N 0.0947(3) 0.42789(10) 0.0675(3) 0.0205(6) Uani 1 1 d . . . . .
N2 N 0.0288(3) 0.42414(10) -0.0792(3) 0.0206(6) Uani 1 1 d . . . . .
N10 N 0.1333(3) 0.44094(10) 0.3798(3) 0.0213(6) Uani 1 1 d . . . . .
N16 N -0.1897(3) 0.42081(10) -0.3266(3) 0.0217(6) Uani 1 1 d . . . . .
C3 C -0.0057(4) 0.37845(12) -0.1430(3) 0.0182(6) Uani 1 1 d . . . . .
C4 C 0.0302(4) 0.33356(12) -0.0603(4) 0.0167(6) Uani 1 1 d . . . . .
C5 C 0.0033(4) 0.27879(12) -0.1054(4) 0.0216(7) Uani 1 1 d . . . . .
H5A H 0.0823 0.2668 -0.1708 0.026 Uiso 1 1 calc R . . . .
H5B H -0.0995 0.2741 -0.1601 0.026 Uiso 1 1 calc R . . . .
C6 C 0.0162(4) 0.25097(13) 0.0520(4) 0.0231(7) Uani 1 1 d . . . . .
H6A H -0.0866 0.2464 0.0890 0.028 Uiso 1 1 calc R . . . .
H6B H 0.0643 0.2177 0.0428 0.028 Uiso 1 1 calc R . . . .
C7 C 0.1185(4) 0.28515(12) 0.1637(4) 0.0202(7) Uani 1 1 d . . . . .
H7A H 0.0835 0.2843 0.2677 0.024 Uiso 1 1 calc R . . . .
H7B H 0.2275 0.2748 0.1687 0.024 Uiso 1 1 calc R . . . .
C8 C 0.0958(4) 0.33729(12) 0.0919(3) 0.0166(6) Uani 1 1 d . . . . .
C9 C 0.1245(4) 0.38612(12) 0.1548(4) 0.0186(7) Uani 1 1 d . . . . .
C11 C 0.1824(4) 0.39645(12) 0.3204(3) 0.0176(6) Uani 1 1 d . . . . .
C12 C 0.2781(4) 0.36255(13) 0.4082(4) 0.0217(7) Uani 1 1 d . . . . .
H12 H 0.3108 0.3324 0.3643 0.026 Uiso 1 1 calc R . . . .
C13 C 0.3244(4) 0.37430(14) 0.5626(4) 0.0233(7) Uani 1 1 d . . . . .
H13 H 0.3888 0.3522 0.6236 0.028 Uiso 1 1 calc R . . . .
C14 C 0.2730(4) 0.41943(13) 0.6239(4) 0.0233(7) Uani 1 1 d . . . . .
H14 H 0.3012 0.4280 0.7273 0.028 Uiso 1 1 calc R . . . .
C15 C 0.1792(4) 0.45142(13) 0.5294(4) 0.0234(7) Uani 1 1 d . . . . .
H15 H 0.1459 0.4818 0.5713 0.028 Uiso 1 1 calc R . . . .
C17 C -0.0944(4) 0.37994(12) -0.2997(3) 0.0185(7) Uani 1 1 d . . . . .
C18 C -0.0828(4) 0.34165(13) -0.4095(4) 0.0221(7) Uani 1 1 d . . . . .
H18 H -0.0138 0.3146 -0.3895 0.026 Uiso 1 1 calc R . . . .
C19 C -0.1757(4) 0.34435(13) -0.5496(4) 0.0250(7) Uani 1 1 d . . . . .
H19 H -0.1697 0.3191 -0.6249 0.030 Uiso 1 1 calc R . . . .
C20 C -0.2776(5) 0.38527(14) -0.5756(4) 0.0287(8) Uani 1 1 d . . . . .
H20 H -0.3431 0.3876 -0.6672 0.034 Uiso 1 1 calc R . . . .
C21 C -0.2793(4) 0.42241(13) -0.4617(4) 0.0240(7) Uani 1 1 d . . . . .
H21 H -0.3464 0.4501 -0.4800 0.029 Uiso 1 1 calc R . . . .
C30 C 0.5000 0.5000 1.0000 0.087(3) Uani 1 2 d S T P A 1

loop_
_atom_site_aniso_label
_atom_site_aniso_U_11
_atom_site_aniso_U_22
_atom_site_aniso_U_33
_atom_site_aniso_U_23
_atom_site_aniso_U_13
_atom_site_aniso_U_12
Ag1 0.04064(18) 0.01290(14) 0.01957(14) -0.00038(9) -0.00580(11) 0.00263(11)
Cl32 0.0420(12) 0.0327(11) 0.0597(14) -0.0059(10) -0.0094(10) -0.0031(9)
Cl33 0.140(3) 0.0531(17) 0.0599(17) -0.0025(14) -0.0148(19) -0.0169(19)
P10 0.0220(5) 0.0272(5) 0.0186(4) -0.0020(3) 0.0009(3) 0.0000(4)
F11 0.0349(13) 0.0694(18) 0.0229(11) -0.0095(11) 0.0087(9) -0.0101(12)
F12 0.0357(14) 0.080(2) 0.0311(12) -0.0186(12) 0.0062(10) -0.0255(13)
F13 0.0673(19) 0.0354(15) 0.0539(15) -0.0016(12) -0.0008(13) 0.0215(13)
F14 0.0414(14) 0.0399(13) 0.0217(10) -0.0032(9) 0.0084(9) -0.0079(11)
F15 0.0348(13) 0.0589(17) 0.0379(13) -0.0188(11) 0.0040(10) -0.0163(12)
F16 0.0581(17) 0.0478(16) 0.0489(15) 0.0163(12) 0.0071(13) 0.0211(13)
N1 0.0313(16) 0.0122(13) 0.0170(13) -0.0020(10) -0.0040(11) 0.0007(12)
N2 0.0329(17) 0.0125(13) 0.0153(13) 0.0008(10) -0.0032(11) 0.0023(12)
N10 0.0283(16) 0.0154(14) 0.0199(13) -0.0007(10) 0.0004(11) 0.0018(12)
N16 0.0281(16) 0.0160(14) 0.0200(13) 0.0011(11) -0.0039(11) -0.0014(12)
C3 0.0198(17) 0.0171(16) 0.0172(15) -0.0003(12) -0.0015(12) -0.0018(13)
C4 0.0180(16) 0.0139(15) 0.0184(14) 0.0002(11) 0.0022(12) -0.0006(12)
C5 0.0265(18) 0.0126(16) 0.0247(16) -0.0003(12) -0.0026(14) -0.0012(13)
C6 0.0268(19) 0.0144(16) 0.0273(17) 0.0026(13) -0.0017(14) -0.0014(14)
C7 0.0218(17) 0.0153(16) 0.0232(16) 0.0027(12) -0.0007(13) 0.0020(13)
C8 0.0147(15) 0.0159(16) 0.0192(15) -0.0005(12) 0.0020(12) 0.0019(12)
C9 0.0210(17) 0.0156(16) 0.0188(15) -0.0003(12) -0.0008(12) 0.0012(13)
C11 0.0219(17) 0.0145(15) 0.0163(14) -0.0001(11) 0.0015(12) -0.0002(13)
C12 0.0264(18) 0.0198(17) 0.0186(15) -0.0003(12) 0.0001(13) 0.0022(14)
C13 0.0258(19) 0.0246(18) 0.0188(16) 0.0014(13) -0.0020(13) 0.0041(14)
C14 0.031(2) 0.0216(18) 0.0172(15) 0.0005(12) 0.0003(13) -0.0007(15)
C15 0.033(2) 0.0181(17) 0.0192(16) -0.0011(12) 0.0024(14) 0.0013(14)
C17 0.0230(17) 0.0148(15) 0.0173(15) 0.0010(12) 0.0002(12) -0.0044(13)
C18 0.0269(18) 0.0173(17) 0.0217(16) -0.0029(12) 0.0010(13) -0.0014(14)
C19 0.032(2) 0.0222(18) 0.0206(16) -0.0059(13) 0.0018(14) -0.0051(15)
C20 0.035(2) 0.028(2) 0.0210(16) 0.0006(14) -0.0062(15) -0.0055(16)
C21 0.0239(18) 0.0212(18) 0.0253(17) 0.0025(13) -0.0067(14) 0.0011(14)
C30 0.124(9) 0.083(7) 0.051(5) 0.003(4) -0.006(5) -0.037(6)

loop_
_atom_type_symbol
_atom_type_description
_atom_type_scat_dispersion_real
_atom_type_scat_dispersion_imag
_atom_type_scat_source
C C 0.0033 0.0016 'International Tables Vol C Tables 4.2.6.8 and 6.1.1.4'
H H 0.0000 0.0000 'International Tables Vol C Tables 4.2.6.8 and 6.1.1.4'
Ag Ag -0.8971 1.1015 'International Tables Vol C Tables 4.2.6.8 and 6.1.1.4'
Cl Cl 0.1484 0.1585 'International Tables Vol C Tables 4.2.6.8 and 6.1.1.4'
F F 0.0171 0.0103 'International Tables Vol C Tables 4.2.6.8 and 6.1.1.4'
N N 0.0061 0.0033 'International Tables Vol C Tables 4.2.6.8 and 6.1.1.4'
P P 0.1023 0.0942 'International Tables Vol C Tables 4.2.6.8 and 6.1.1.4'

loop_
_geom_angle_atom_site_label_1
_geom_angle_atom_site_label_2
_geom_angle_atom_site_label_3
_geom_angle
_geom_angle_site_symmetry_1
_geom_angle_site_symmetry_3
N1 Ag1 N10 71.04(9) . .
N1 Ag1 N16 159.41(11) . 3_565
N2 Ag1 N1 122.51(9) 3_565 .
N2 Ag1 N10 154.53(10) 3_565 .
N2 Ag1 N16 71.40(10) 3_565 3_565
N10 Ag1 N16 102.82(9) . 3_565
C30 Cl32 Cl33 55.79(13) . 3_667
C30 Cl33 Cl32 58.02(16) . 3_667
F11 P10 F15 89.86(13) . .
F11 P10 F16 89.64(14) . .
F12 P10 F11 90.04(12) . .
F12 P10 F14 90.05(12) . .
F12 P10 F15 178.94(17) . .
F12 P10 F16 90.54(16) . .
F13 P10 F11 89.68(15) . .
F13 P10 F12 91.50(16) . .
F13 P10 F14 90.63(14) . .
F13 P10 F15 89.56(16) . .
F13 P10 F16 177.85(17) . .
F14 P10 F11 179.67(15) . .
F14 P10 F15 90.04(12) . .
F14 P10 F16 90.04(13) . .
F15 P10 F16 88.40(16) . .
N2 N1 Ag1 118.83(19) . .
C9 N1 Ag1 118.2(2) . .
C9 N1 N2 120.9(3) . .
N1 N2 Ag1 118.54(19) . 3_565
C3 N2 Ag1 117.9(2) . 3_565
C3 N2 N1 120.8(3) . .
C11 N10 Ag1 112.9(2) . .
C15 N10 Ag1 121.9(2) . .
C15 N10 C11 117.7(3) . .
C17 N16 Ag1 112.4(2) . 3_565
C21 N16 Ag1 123.6(2) . 3_565
C21 N16 C17 117.7(3) . .
N2 C3 C4 120.8(3) . .
N2 C3 C17 115.2(3) . .
C4 C3 C17 123.8(3) . .
C3 C4 C5 130.7(3) . .
C8 C4 C3 118.5(3) . .
C8 C4 C5 110.7(3) . .
C4 C5 H5A 111.1 . .
C4 C5 H5B 111.1 . .
C4 C5 C6 103.1(3) . .
H5A C5 H5B 109.1 . .
C6 C5 H5A 111.1 . .
C6 C5 H5B 111.1 . .
C5 C6 H6A 110.6 . .
C5 C6 H6B 110.6 . .
H6A C6 H6B 108.7 . .
C7 C6 C5 105.7(3) . .
C7 C6 H6A 110.6 . .
C7 C6 H6B 110.6 . .
C6 C7 H7A 111.2 . .
C6 C7 H7B 111.2 . .
H7A C7 H7B 109.1 . .
C8 C7 C6 103.0(3) . .
C8 C7 H7A 111.2 . .
C8 C7 H7B 111.2 . .
C4 C8 C7 110.7(3) . .
C4 C8 C9 118.3(3) . .
C9 C8 C7 131.0(3) . .
N1 C9 C8 120.6(3) . .
N1 C9 C11 114.8(3) . .
C8 C9 C11 124.5(3) . .
N10 C11 C9 115.4(3) . .
N10 C11 C12 122.2(3) . .
C12 C11 C9 122.4(3) . .
C11 C12 H12 120.5 . .
C11 C12 C13 119.1(3) . .
C13 C12 H12 120.5 . .
C12 C13 H13 120.6 . .
C14 C13 C12 118.8(3) . .
C14 C13 H13 120.6 . .
C13 C14 H14 120.6 . .
C15 C14 C13 118.9(3) . .
C15 C14 H14 120.6 . .
N10 C15 C14 123.4(3) . .
N10 C15 H15 118.3 . .
C14 C15 H15 118.3 . .
N16 C17 C3 115.3(3) . .
N16 C17 C18 122.2(3) . .
C18 C17 C3 122.5(3) . .
C17 C18 H18 120.4 . .
C17 C18 C19 119.1(3) . .
C19 C18 H18 120.4 . .
C18 C19 H19 120.5 . .
C20 C19 C18 118.9(3) . .
C20 C19 H19 120.5 . .
C19 C20 H20 120.9 . .
C21 C20 C19 118.3(3) . .
C21 C20 H20 120.9 . .
N16 C21 C20 123.7(3) . .
N16 C21 H21 118.1 . .
C20 C21 H21 118.1 . .
Cl32 C30 Cl32 180.0 . 3_667
Cl33 C30 Cl32 113.81(15) 3_667 3_667
Cl33 C30 Cl32 113.81(15) . .
Cl33 C30 Cl32 66.19(15) . 3_667
Cl33 C30 Cl32 66.19(15) 3_667 .
Cl33 C30 Cl33 180.0 . 3_667

loop_
_geom_bond_atom_site_label_1
_geom_bond_atom_site_label_2
_geom_bond_distance
_geom_bond_site_symmetry_2
Ag1 N1 2.300(3) .
Ag1 N2 2.286(3) 3_565
Ag1 N10 2.355(3) .
Ag1 N16 2.362(3) 3_565
Cl32 Cl33 1.859(5) 3_667
Cl32 C30 1.724(2) .
Cl33 Cl32 1.859(5) 3_667
Cl33 C30 1.681(4) .
P10 F11 1.599(2) .
P10 F12 1.587(2) .
P10 F13 1.585(3) .
P10 F14 1.592(2) .
P10 F15 1.601(2) .
P10 F16 1.603(3) .
N1 N2 1.343(4) .
N1 C9 1.339(4) .
N2 Ag1 2.286(3) 3_565
N2 C3 1.339(4) .
N10 C11 1.354(4) .
N10 C15 1.343(4) .
N16 Ag1 2.362(3) 3_565
N16 C17 1.354(4) .
N16 C21 1.338(4) .
C3 C4 1.395(4) .
C3 C17 1.491(4) .
C4 C5 1.499(4) .
C4 C8 1.385(4) .
C5 H5A 0.9700 .
C5 H5B 0.9700 .
C5 C6 1.536(5) .
C6 H6A 0.9700 .
C6 H6B 0.9700 .
C6 C7 1.533(5) .
C7 H7A 0.9700 .
C7 H7B 0.9700 .
C7 C8 1.505(4) .
C8 C9 1.402(4) .
C9 C11 1.495(4) .
C11 C12 1.387(4) .
C12 H12 0.9300 .
C12 C13 1.390(4) .
C13 H13 0.9300 .
C13 C14 1.382(5) .
C14 H14 0.9300 .
C14 C15 1.377(5) .
C15 H15 0.9300 .
C17 C18 1.388(4) .
C18 H18 0.9300 .
C18 C19 1.389(5) .
C19 H19 0.9300 .
C19 C20 1.388(5) .
C20 H20 0.9300 .
C20 C21 1.383(5) .
C21 H21 0.9300 .
C30 Cl32 1.724(2) 3_667
C30 Cl33 1.681(4) 3_667

loop_
_geom_torsion_atom_site_label_1
_geom_torsion_atom_site_label_2
_geom_torsion_atom_site_label_3
_geom_torsion_atom_site_label_4
_geom_torsion
_geom_torsion_site_symmetry_1
_geom_torsion_site_symmetry_4
Ag1 N1 N2 Ag1 -3.8(3) . 3_565
Ag1 N1 N2 C3 -164.6(2) . .
Ag1 N1 C9 C8 167.0(2) . .
Ag1 N1 C9 C11 -10.6(4) . .
Ag1 N2 C3 C4 -162.8(2) 3_565 .
Ag1 N2 C3 C17 12.6(4) 3_565 .
Ag1 N10 C11 C9 -31.1(3) . .
Ag1 N10 C11 C12 149.7(3) . .
Ag1 N10 C15 C14 -147.4(3) . .
Ag1 N16 C17 C3 30.8(3) 3_565 .
Ag1 N16 C17 C18 -150.4(3) 3_565 .
Ag1 N16 C21 C20 148.8(3) 3_565 .
Cl32 Cl33 C30 Cl32 180.002(1) 3_667 .
Cl33 Cl32 C30 Cl33 180.001(1) 3_667 .
N1 N2 C3 C4 -1.9(5) . .
N1 N2 C3 C17 173.5(3) . .
N1 C9 C11 N10 28.5(4) . .
N1 C9 C11 C12 -152.3(3) . .
N2 N1 C9 C8 3.7(5) . .
N2 N1 C9 C11 -173.9(3) . .
N2 C3 C4 C5 179.7(3) . .
N2 C3 C4 C8 2.9(5) . .
N2 C3 C17 N16 -29.8(4) . .
N2 C3 C17 C18 151.5(3) . .
N10 C11 C12 C13 0.5(5) . .
N16 C17 C18 C19 -2.2(5) . .
C3 C4 C5 C6 -161.1(3) . .
C3 C4 C8 C7 177.2(3) . .
C3 C4 C8 C9 -0.7(5) . .
C3 C17 C18 C19 176.5(3) . .
C4 C3 C17 N16 145.4(3) . .
C4 C3 C17 C18 -33.3(5) . .
C4 C5 C6 C7 -24.9(4) . .
C4 C8 C9 N1 -2.5(5) . .
C4 C8 C9 C11 174.8(3) . .
C5 C4 C8 C7 -0.2(4) . .
C5 C4 C8 C9 -178.1(3) . .
C5 C6 C7 C8 24.8(3) . .
C6 C7 C8 C4 -15.6(4) . .
C6 C7 C8 C9 162.0(3) . .
C7 C8 C9 N1 -179.9(3) . .
C7 C8 C9 C11 -2.6(6) . .
C8 C4 C5 C6 15.9(4) . .
C8 C9 C11 N10 -149.0(3) . .
C8 C9 C11 C12 30.2(5) . .
C9 N1 N2 Ag1 159.3(2) . 3_565
C9 N1 N2 C3 -1.5(5) . .
C9 C11 C12 C13 -178.6(3) . .
C11 N10 C15 C14 0.1(5) . .
C11 C12 C13 C14 0.2(5) . .
C12 C13 C14 C15 -0.7(5) . .
C13 C14 C15 N10 0.6(6) . .
C15 N10 C11 C9 178.5(3) . .
C15 N10 C11 C12 -0.7(5) . .
C17 N16 C21 C20 -1.2(5) . .
C17 C3 C4 C5 4.8(6) . .
C17 C3 C4 C8 -172.0(3) . .
C17 C18 C19 C20 -0.1(5) . .
C18 C19 C20 C21 1.6(5) . .
C19 C20 C21 N16 -1.0(6) . .
C21 N16 C17 C3 -175.9(3) . .
C21 N16 C17 C18 2.8(5) . .
